data_9005290
loop_
_publ_author_name
'Ballirano, P.'
'Bonaccorsi, E.'
'Maras, A.'
'Merlino, S.'

_publ_section_title
;
 Crystal structure of afghanite, the eight-layer member
 of the cancrinite-group: evidence for long-range Si,Al ordering
;
_journal_name_full 'European Journal of Mineralogy'
_journal_page_first 21
_journal_page_last 30
_journal_volume 9
_journal_year 1997
_chemical_formula_sum 'Al12 Ca5 Cl2.9 F0.1 K2.36 Na8.64 O60 S3 Si12'
_chemical_name_mineral Afghanite
_space_group_IT_number 159
_symmetry_space_group_name_Hall 'P 3 -2c'
_symmetry_space_group_name_H-M 'P 3 1 c'
_cell_angle_alpha 90
_cell_angle_beta 90
_cell_angle_gamma 120
_cell_formula_units_Z 2
_cell_length_a 12.8013
_cell_length_b 12.8013
_cell_length_c 21.4119
_cell_volume 3038.743
_database_code_amcsd 0006636
_exptl_crystal_density_diffrn 2.528
_cod_original_formula_sum 'Si12 Al12 O60 Ca5 Cl2.9 F.1 K2.36 Na8.64 S3'
_cod_database_code 9005290

loop_
_space_group_symop_operation_xyz
x,y,z
x-y,-y,1/2+z
-y,x-y,z
y,x,1/2+z
-x+y,-x,z
-x,-x+y,1/2+z

loop_
_atom_site_label
_atom_site_fract_x
_atom_site_fract_y
_atom_site_fract_z
_atom_site_occupancy
_atom_site_U_iso_or_equiv
Si1 0.25300 0.00000 0.49500 1.00000 0.00490
Al1 0.74120 0.00000 0.99520 1.00000 0.01170
Si2 0.92340 0.58490 0.36870 1.00000 0.00910
Al2 0.07840 0.40320 0.86840 1.00000 0.00880
Si3 0.00560 0.25700 0.24450 1.00000 0.00910
Al3 0.00400 0.74240 0.74500 1.00000 0.00570
Si4 0.92320 0.58510 0.12170 1.00000 0.00750
Al4 0.07830 0.40350 0.62200 1.00000 0.00700
O1 0.34200 0.33300 0.67730 1.00000 0.02540
O2 0.66900 0.68000 0.18200 1.00000 0.01940
O3 0.34800 0.34500 0.80620 1.00000 0.01610
O4 0.66300 0.66800 0.30200 1.00000 0.01940
O5 0.12200 0.88700 0.74620 1.00000 0.01470
O6 0.33600 0.33500 0.42810 1.00000 0.02660
O7 0.67400 0.67700 0.93350 1.00000 0.02140
O8 0.35160 0.34240 0.05540 1.00000 0.01530
O9 0.65800 0.66900 0.55080 1.00000 0.02200
O10 0.12100 0.88300 0.00280 1.00000 0.03100
O11 0.11700 0.88700 0.49470 1.00000 0.02170
O12 0.11800 0.88400 0.24910 1.00000 0.02230
O13 0.45800 0.54650 0.62570 1.00000 0.02930
O14 0.45620 0.54820 0.87500 1.00000 0.02020
O15 0.21130 0.77320 0.62640 1.00000 0.02080
O16 0.21280 0.77150 0.86600 1.00000 0.01880
Ca1_1 0.00000 0.00000 0.00000 1.00000 0.01750
Ca2_1 0.00000 0.00000 0.25000 1.00000 0.01630
Ca3_1 0.33333 0.66667 0.62960 0.90000 0.01310
Ca3a 0.33333 0.66667 0.66000 0.10000 0.01310
Ca4_1 0.33333 0.66667 0.87910 0.90000 0.01470
Ca4a1 0.33333 0.66667 0.85300 0.10000 0.01470
Cl1 0.00000 0.00000 0.12370 1.00000 0.07010
Cl2 0.00000 0.00000 0.37390 1.00000 0.07960
Cl3 0.33333 0.66667 0.75270 0.90000 0.11570
F 0.40180 0.59950 0.74520 0.03340 0.05000
K1 0.44320 0.22350 0.86510 0.17000 0.03870
Ca1_2 0.44320 0.22350 0.86510 0.06000 0.03870
Na1 0.44320 0.22350 0.86510 0.27000 0.03870
K1a 0.38600 0.19900 0.86000 0.17000 0.03870
Ca1a 0.38600 0.19900 0.86000 0.06000 0.03870
Na1a 0.38600 0.19900 0.86000 0.27000 0.03870
K2 0.50540 0.50140 0.99120 0.30500 0.03770
Ca2_2 0.50540 0.50140 0.99120 0.14500 0.03770
Na2 0.50540 0.50140 0.99120 0.55000 0.03770
K3 0.52110 0.48450 0.74120 0.01500 0.03990
Ca3_2 0.52110 0.48450 0.74120 0.00800 0.03990
Na3 0.52110 0.48450 0.74120 0.97000 0.03990
K4 0.42300 0.21000 0.62380 0.06660 0.03410
Ca4_2 0.42300 0.21000 0.62380 0.03030 0.03410
Na4 0.42300 0.21000 0.62380 0.41000 0.03410
K4a 0.45600 0.23600 0.61630 0.06000 0.03410
Ca4a2 0.45600 0.23600 0.61630 0.03000 0.03410
Na4a 0.45600 0.23600 0.61630 0.41000 0.03410
S1 0.33333 0.66667 0.24750 1.00000 0.04290
S2 0.33333 0.66667 0.46250 1.00000 0.04450
S3 0.33333 0.66667 0.03010 1.00000 0.05320
OS1a 0.44400 0.74400 0.27800 0.33333 0.09200
OS1b 0.40000 0.61900 0.20800 0.33333 0.11730
OS1c 0.40000 0.64000 0.29600 0.33333 0.13870
OS1d 0.43200 0.76200 0.21400 0.33333 0.18950
OS2a 0.33333 0.66667 0.52310 1.00000 0.12520
OS2b 0.21100 0.60800 0.44200 1.00000 0.08750
OS3a 0.20600 0.58700 0.07300 0.33333 0.16210
OS3b 0.21500 0.60800 0.04200 0.66667 0.12510
OS3c 0.26500 0.63500 0.97000 0.33333 0.15960

loop_
_cod_changelog_entry_id
_cod_changelog_entry_author
_cod_changelog_entry_date
_cod_changelog_entry_text
1
;cod-tools version 3.10.1
Id: cif_fix_AMCSD_atom_labels 10224 2024-08-07 11:09:31Z saulius
;
2024-08-07T19:39:27+03:00
;Changed the following '_atom_site_label' values:
the first duplicated label 'Ca1'  converted to 'Ca1_1'
duplicated label 'Ca1' at index 35 converted to 'Ca1_2'
the first duplicated label 'Ca2'  converted to 'Ca2_1'
duplicated label 'Ca2' at index 41 converted to 'Ca2_2'
the first duplicated label 'Ca3'  converted to 'Ca3_1'
duplicated label 'Ca3' at index 44 converted to 'Ca3_2'
the first duplicated label 'Ca4'  converted to 'Ca4_1'
duplicated label 'Ca4' at index 47 converted to 'Ca4_2'
the first duplicated label 'Ca4a'  converted to 'Ca4a1'
duplicated label 'Ca4a' at index 50 converted to 'Ca4a2'
;

loop_
_cod_related_entry_id
_cod_related_entry_database
_cod_related_entry_code
1 AMCSD 0006636
